data_4336847
loop_
_publ_author_name
'Niko Fischer'
'Manuel Joas'
'Thomas M. Klap\"otke'
'J\"org Stierstorfer'

_publ_contact_author_address
;
Department Chemie
Ludwig-Maximilians Universit\"at
Butenandtstra\&se 5-13 (Haus D)
D-81377 M\"unchen
Bundesrepublik Deutschland
;
_publ_contact_author_email tmk@cup.uni-muenchen.de
_publ_contact_author_fax '+49 89 2180 77492'
_publ_contact_author_name 'Thomas M. Klapo\"tke'
_publ_contact_author_phone '+49 89 2180 77491'
_publ_section_title
;
 Transition Metal Complexes of 3-Amino-1-nitroguanidine as Laser Ignitible
 Primary Explosives: Structures and Properties
;
_journal_name_full 'Inorganic Chemistry'
_journal_page_first 13791
_journal_page_last 13802
_journal_paper_doi 10.1021/ic402038x
_journal_volume 52
_journal_year 2013
_chemical_formula_moiety '     C2 H14 Ni N10 O6, 2(Cl O4)'
_chemical_formula_sum 'C2 H14 Cl2 N10 Ni O14'
_chemical_formula_weight 531.84
_chemical_name_common Ni(ANG)2(ClO4)2(H2O)2
_chemical_name_systematic 'Bis(3-amino-1-nitroguanidine)nickel(II) perchlorate dihydrate'
_space_group_IT_number 29
_symmetry_cell_setting orthorhombic
_symmetry_Int_Tables_number 29
_symmetry_space_group_name_Hall 'P 2c -2ac'
_symmetry_space_group_name_H-M 'P c a 21'
_atom_sites_solution_hydrogens difmap
_atom_sites_solution_primary direct
_atom_sites_solution_secondary difmap
_audit_author_name 'Joerg Stierstorfer'
_audit_creation_date
;
'Fri Jan 21 07:59:43 2011'
;
_audit_creation_method
;
CrysAlisPro, Oxford Diffraction Ltd.,
Version 1.171.35.11 (release 16-05-2011 CrysAlis171 .NET)
(compiled May 16 2011,17:55:39)
;
_audit_update_record 30.08.2012
_cell_angle_alpha 90.00
_cell_angle_beta 90.00
_cell_angle_gamma 90.00
_cell_formula_units_Z 4
_cell_length_a 16.0756(5)
_cell_length_b 8.3203(3)
_cell_length_c 12.2323(4)
_cell_measurement_reflns_used 3891
_cell_measurement_temperature 173
_cell_measurement_theta_max 29.9976
_cell_measurement_theta_min 4.1281
_cell_volume 1636.12(9)
_computing_cell_refinement
;
CrysAlisPro, Agilent Technologies,
Version 1.171.35.11 (release 16-05-2011 CrysAlis171 .NET)
(compiled May 16 2011,17:55:39)
;
_computing_data_collection
;
CrysAlisPro, Agilent Technologies,
Version 1.171.35.11 (release 16-05-2011 CrysAlis171 .NET)
(compiled May 16 2011,17:55:39)
;
_computing_data_reduction
;
CrysAlisPro, Agilent Technologies,
Version 1.171.35.11 (release 16-05-2011 CrysAlis171 .NET)
(compiled May 16 2011,17:55:39)
;
_computing_molecular_graphics
;
'ORTEP (M. N. Burnett, C. K. Johnson, ORTEP-III: Oak Ridge Thermal Ellipsoid
;
_computing_publication_material 'PLATON (A. L. Spek, Acta Crystallogr, Sect. A, 1990, 46, C34, 1995 version).'
_computing_structure_refinement 'SHELXL-97 (Sheldrick, 1997)'
_computing_structure_solution SIR-92
_diffrn_ambient_temperature 173
_diffrn_detector_area_resol_mean 15.9809
_diffrn_measured_fraction_theta_full 0.995
_diffrn_measured_fraction_theta_max 0.995
_diffrn_measurement_device 'CCD camera on \k-goniostat'
_diffrn_measurement_device_type 'Xcalibur, Sapphire3'
_diffrn_measurement_method '\w scans'
_diffrn_orient_matrix_UB_11 -0.0067548398
_diffrn_orient_matrix_UB_12 -0.0561045090
_diffrn_orient_matrix_UB_13 0.0106495077
_diffrn_orient_matrix_UB_21 0.0203500923
_diffrn_orient_matrix_UB_22 -0.0146404809
_diffrn_orient_matrix_UB_23 -0.0413611346
_diffrn_orient_matrix_UB_31 0.0825230598
_diffrn_orient_matrix_UB_32 -0.0009612329
_diffrn_orient_matrix_UB_33 0.0110831445
_diffrn_radiation_collimation 0.5
_diffrn_radiation_monochromator graphite
_diffrn_radiation_source 'Enhance (Mo) x-ray Source'
_diffrn_radiation_type 'Mo K\a'
_diffrn_radiation_wavelength 0.71073
_diffrn_reflns_av_R_equivalents 0.0409
_diffrn_reflns_av_sigmaI/netI 0.0705
_diffrn_reflns_limit_h_max 21
_diffrn_reflns_limit_h_min -22
_diffrn_reflns_limit_k_max 11
_diffrn_reflns_limit_k_min -11
_diffrn_reflns_limit_l_max 17
_diffrn_reflns_limit_l_min -15
_diffrn_reflns_number 10824
_diffrn_reflns_theta_full 30.08
_diffrn_reflns_theta_max 30.08
_diffrn_reflns_theta_min 4.14
_diffrn_source_current 40
_diffrn_source_type 'Spellman generator'
_diffrn_source_voltage 50
_exptl_absorpt_coefficient_mu 1.616
_exptl_absorpt_correction_T_max 0.8174
_exptl_absorpt_correction_T_min 0.7076
_exptl_absorpt_correction_type multi-scan
_exptl_absorpt_process_details
;
CrysAlisPro, Agilent Technologies,
Version 1.171.35.11 (release 16-05-2011 CrysAlis171 .NET)
(compiled May 16 2011,17:55:39)
empirical absorption correction using spherical harmonics,
 implemented in SCALE3 ABSPACK scaling algorithm.
;
_exptl_crystal_colour green
_exptl_crystal_density_diffrn 2.159
_exptl_crystal_description rod
_exptl_crystal_F_000 1080
_exptl_crystal_size_max 0.23
_exptl_crystal_size_mid 0.14
_exptl_crystal_size_min 0.13
_refine_diff_density_max 0.572
_refine_diff_density_min -0.412
_refine_diff_density_rms 0.082
_refine_ls_abs_structure_details 'Flack H D (1983), Acta Cryst. A39, 876-881'
_refine_ls_abs_structure_Flack 0.236(11)
_refine_ls_extinction_method none
_refine_ls_goodness_of_fit_ref 0.875
_refine_ls_hydrogen_treatment constr
_refine_ls_matrix_type full
_refine_ls_number_parameters 194
_refine_ls_number_reflns 4556
_refine_ls_number_restraints 1
_refine_ls_restrained_S_all 0.875
_refine_ls_R_factor_all 0.0491
_refine_ls_R_factor_gt 0.0327
_refine_ls_shift/su_max 0.001
_refine_ls_shift/su_mean 0.000
_refine_ls_structure_factor_coef Fsqd
_refine_ls_weighting_details 'calc w=1/[\s^2^(Fo^2^)+(0.0183P)^2^+0.0000P] where P=(Fo^2^+2Fc^2^)/3'
_refine_ls_weighting_scheme calc
_refine_ls_wR_factor_gt 0.0539
_refine_ls_wR_factor_ref 0.0563
_reflns_number_gt 3495
_reflns_number_total 4556
_reflns_threshold_expression >2sigma(I)
_cod_data_source_file ic402038x_si_002_06.cif
_cod_data_source_block gx034
_cod_database_code 4336847

loop_
_symmetry_equiv_pos_as_xyz
'x, y, z'
'-x, -y, z+1/2'
'-x+1/2, y, z+1/2'
'x+1/2, -y, z'

loop_
_atom_site_label
_atom_site_type_symbol
_atom_site_fract_x
_atom_site_fract_y
_atom_site_fract_z
_atom_site_U_iso_or_equiv
_atom_site_adp_type
_atom_site_occupancy
_atom_site_symmetry_multiplicity
_atom_site_calc_flag
_atom_site_refinement_flags
Ni1 Ni -0.865538(19) -1.23326(4) 0.32123(3) 0.01239(7) Uani 1 1 d .
O1 O -0.80574(13) -1.1306(2) 0.08997(16) 0.0216(5) Uani 1 1 d .
O2 O -0.88013(13) -0.9218(3) 0.04890(15) 0.0250(5) Uani 1 1 d .
O3 O -0.88121(13) -1.2965(2) 0.57209(16) 0.0232(5) Uani 1 1 d .
O4 O -0.85545(13) -1.5500(2) 0.58938(16) 0.0252(5) Uani 1 1 d .
O13 O -0.95564(2) -1.37297(4) 0.23675(2) 0.0189(5) Uani 1 1 d .
H13A H -0.9738 -1.3356 0.1942 0.023 Uiso 1 1 d R
H13B H -1.0042 -1.4002 0.2681 0.023 Uiso 1 1 d R
O14 O -0.77692(2) -1.08804(4) 0.39536(2) 0.0176(4) Uani 1 1 d R
H14A H -0.7329 -1.0724 0.3473 0.021 Uiso 1 1 d R
H14B H -0.7593 -1.1092 0.4537 0.021 Uiso 1 1 d R
N1 N -0.77930(2) -1.37249(4) 0.23546(2) 0.0154(5) Uani 1 1 d R
H1A H -0.7956 -1.3797 0.1750 0.018 Uiso 1 1 d R
H1B H -0.7274 -1.3464 0.2420 0.018 Uiso 1 1 d R
N2 N -0.77882(2) -1.52993(4) 0.27779(2) 0.0181(6) Uani 1 1 d R
H2 H -0.7601 -1.5885 0.2482 0.022 Uiso 1 1 d R
N3 N -0.80126(2) -1.70255(4) 0.41887(2) 0.0268(6) Uani 1 1 d R
H3A H -0.8217 -1.7161 0.4857 0.032 Uiso 1 1 d R
H3B H -0.7725 -1.7805 0.3869 0.032 Uiso 1 1 d R
N4 N -0.84585(2) -1.42732(4) 0.42381(2) 0.0140(5) Uani 1 1 d R
N5 N -0.86150(2) -1.42787(4) 0.53337(2) 0.0153(5) Uani 1 1 d R
N6 N -0.95401(2) -1.10178(4) 0.40759(2) 0.0149(5) Uani 1 1 d R
H6A H -1.0016 -1.1570 0.4120 0.018 Uiso 1 1 d R
H6B H -0.9358 -1.0873 0.4658 0.018 Uiso 1 1 d R
N7 N -0.97002(2) -0.95261(4) 0.35596(2) 0.0175(5) Uani 1 1 d R
H7 H -0.9969 -0.8801 0.3972 0.021 Uiso 1 1 d R
N8 N -0.95937(2) -0.78450(4) 0.21029(2) 0.0231(6) Uani 1 1 d R
H8A H -0.9414 -0.7688 0.1506 0.028 Uiso 1 1 d R
H8B H -0.9985 -0.7282 0.2513 0.028 Uiso 1 1 d R
N9 N -0.88942(2) -1.04073(4) 0.21639(2) 0.0139(5) Uani 1 1 d R
N10 N -0.85828(2) -1.02669(4) 0.11379(2) 0.0160(5) Uani 1 1 d R
C1 C -0.80842(2) -1.55769(4) 0.37777(2) 0.0157(6) Uani 1 1 d R
C2 C -0.93995(2) -0.92344(4) 0.25632(2) 0.0154(6) Uani 1 1 d R
Cl1 Cl -0.58388(2) -1.43881(4) 0.45514(2) 0.01675(14) Uani 1 1 d R
O5 O -0.53961(2) -1.30439(4) 0.50308(2) 0.0246(5) Uani 1 1 d R
O6 O -0.59061(2) -1.41407(4) 0.33892(2) 0.0337(5) Uani 1 1 d R
O7 O -0.66510(2) -1.45161(4) 0.50190(2) 0.0295(5) Uani 1 1 d R
O8 O -0.53798(2) -1.58281(4) 0.47570(2) 0.0336(6) Uani 1 1 d R
Cl2 Cl -0.64246(2) -0.90108(4) 0.20746(2) 0.01635(14) Uani 1 1 d R
O9 O -0.58604(2) -0.89899(4) 0.11704(2) 0.0496(8) Uani 1 1 d R
O10 O -0.72333(2) -0.84181(4) 0.17620(2) 0.0426(7) Uani 1 1 d R
O11 O -0.64897(2) -1.06288(4) 0.24834(2) 0.0227(5) Uani 1 1 d R
O12 O -0.61254(2) -0.79791(4) 0.29241(2) 0.0395(7) Uani 1 1 d R

loop_
_atom_site_aniso_label
_atom_site_aniso_U_11
_atom_site_aniso_U_22
_atom_site_aniso_U_33
_atom_site_aniso_U_23
_atom_site_aniso_U_13
_atom_site_aniso_U_12
Ni1 0.01298(13) 0.01343(17) 0.01075(14) 0.00034(16) 0.00089(16) 0.00095(14)
O1 0.0285(12) 0.0178(11) 0.0184(11) 0.0003(9) 0.0041(9) 0.0041(9)
O2 0.0324(12) 0.0284(13) 0.0142(11) 0.0124(10) -0.0002(9) 0.0054(11)
O3 0.0359(13) 0.0201(11) 0.0137(10) -0.0033(9) 0.0005(9) 0.0036(10)
O4 0.0410(13) 0.0166(11) 0.0180(11) 0.0060(9) 0.0033(10) 0.0016(10)
O13 0.0183(11) 0.0219(11) 0.0164(10) 0.0015(9) 0.0011(8) -0.0002(9)
O14 0.0163(10) 0.0249(11) 0.0117(9) 0.0024(9) -0.0014(8) -0.0037(9)
N1 0.0166(12) 0.0154(12) 0.0141(12) -0.0007(10) -0.0004(9) 0.0001(10)
N2 0.0227(14) 0.0139(12) 0.0177(13) -0.0002(10) 0.0060(10) 0.0071(11)
N3 0.0463(18) 0.0154(13) 0.0188(14) -0.0015(11) 0.0029(12) 0.0059(12)
N4 0.0159(11) 0.0171(12) 0.0090(11) 0.0006(9) 0.0019(9) 0.0007(10)
N5 0.0174(12) 0.0160(12) 0.0126(12) 0.0014(10) -0.0006(10) -0.0032(11)
N6 0.0168(12) 0.0147(12) 0.0132(12) 0.0000(10) 0.0012(10) -0.0012(10)
N7 0.0239(13) 0.0125(12) 0.0161(12) 0.0007(9) 0.0032(10) 0.0047(10)
N8 0.0266(14) 0.0190(14) 0.0236(13) 0.0049(11) 0.0026(12) 0.0074(11)
N9 0.0142(11) 0.0158(12) 0.0117(11) 0.0002(10) 0.0027(9) 0.0010(10)
N10 0.0187(13) 0.0161(12) 0.0132(12) -0.0002(10) -0.0007(10) -0.0040(11)
C1 0.0151(14) 0.0136(14) 0.0185(15) -0.0017(12) -0.0046(11) -0.0003(12)
C2 0.0130(13) 0.0167(15) 0.0164(14) 0.0011(11) -0.0019(11) -0.0008(12)
Cl1 0.0161(3) 0.0178(3) 0.0164(3) -0.0021(3) 0.0018(3) -0.0015(3)
O5 0.0271(12) 0.0216(12) 0.0250(11) -0.0031(9) -0.0026(9) -0.0097(10)
O6 0.0403(13) 0.0463(14) 0.0144(12) 0.0032(10) -0.0043(10) -0.0113(11)
O7 0.0164(11) 0.0389(14) 0.0333(13) -0.0134(11) 0.0086(9) -0.0061(10)
O8 0.0315(13) 0.0227(13) 0.0465(14) -0.0016(11) -0.0037(11) 0.0090(11)
Cl2 0.0162(3) 0.0144(3) 0.0185(3) 0.0009(3) 0.0024(3) -0.0002(3)
O9 0.076(2) 0.0297(15) 0.0427(16) 0.0054(12) 0.0410(15) 0.0077(14)
O10 0.0212(13) 0.0207(12) 0.086(2) 0.0060(13) -0.0190(13) 0.0009(10)
O11 0.0246(12) 0.0143(10) 0.0291(12) 0.0034(9) 0.0091(9) -0.0015(9)
O12 0.0507(16) 0.0268(13) 0.0409(16) -0.0035(10) -0.0170(12) -0.0071(11)

loop_
_atom_type_symbol
_atom_type_description
_atom_type_scat_dispersion_real
_atom_type_scat_dispersion_imag
_atom_type_scat_source
C C 0.0033 0.0016 'International Tables Vol C Tables 4.2.6.8 and 6.1.1.4'
H H 0.0000 0.0000 'International Tables Vol C Tables 4.2.6.8 and 6.1.1.4'
Cl Cl 0.1484 0.1585 'International Tables Vol C Tables 4.2.6.8 and 6.1.1.4'
N N 0.0061 0.0033 'International Tables Vol C Tables 4.2.6.8 and 6.1.1.4'
Ni Ni 0.3393 1.1124 'International Tables Vol C Tables 4.2.6.8 and 6.1.1.4'
O O 0.0106 0.0060 'International Tables Vol C Tables 4.2.6.8 and 6.1.1.4'

loop_
_geom_angle_atom_site_label_1
_geom_angle_atom_site_label_2
_geom_angle_atom_site_label_3
_geom_angle
N4 Ni1 O14 94.8
N4 Ni1 N6 101.9
O14 Ni1 N6 86.6
N4 Ni1 N9 178.0
O14 Ni1 N9 87.0
N6 Ni1 N9 77.5
N4 Ni1 N1 76.7
O14 Ni1 N1 95.0
N6 Ni1 N1 178.0
N9 Ni1 N1 103.8
N4 Ni1 O13 88.411(17)
O14 Ni1 O13 176.52(3)
N6 Ni1 O13 93.931(18)
N9 Ni1 O13 89.751(19)
N1 Ni1 O13 84.535(18)
Ni1 O13 H13A 114.8
Ni1 O13 H13B 121.5
H13A O13 H13B 94.0
Ni1 O14 H14A 109.1
Ni1 O14 H14B 120.8
H14A O14 H14B 109.3
N2 N1 Ni1 109.6
N2 N1 H1A 106.1
Ni1 N1 H1A 107.1
N2 N1 H1B 101.2
Ni1 N1 H1B 117.0
H1A N1 H1B 115.2
C1 N2 N1 119.8
C1 N2 H2 121.6
N1 N2 H2 118.3
C1 N3 H3A 115.9
C1 N3 H3B 123.3
H3A N3 H3B 120.4
C1 N4 N5 119.0
C1 N4 Ni1 116.0
N5 N4 Ni1 124.8
O4 N5 O3 122.63(14)
O4 N5 N4 122.40(9)
O3 N5 N4 114.97(9)
N7 N6 Ni1 111.0
N7 N6 H6A 108.8
Ni1 N6 H6A 110.2
N7 N6 H6B 109.9
Ni1 N6 H6B 106.8
H6A N6 H6B 110.2
C2 N7 N6 120.1
C2 N7 H7 124.5
N6 N7 H7 115.2
C2 N8 H8A 116.6
C2 N8 H8B 111.7
H8A N8 H8B 131.1
N10 N9 C2 119.4
N10 N9 Ni1 124.5
C2 N9 Ni1 116.1
O2 N10 O1 122.41(13)
O2 N10 N9 123.53(10)
O1 N10 N9 114.06(9)
N3 C1 N2 118.7
N3 C1 N4 127.8
N2 C1 N4 113.5
N8 C2 N7 117.5
N8 C2 N9 127.9
N7 C2 N9 114.5
O7 Cl1 O8 109.8
O7 Cl1 O6 109.7
O8 Cl1 O6 109.4
O7 Cl1 O5 110.1
O8 Cl1 O5 108.8
O6 Cl1 O5 109.0
O9 Cl2 O12 109.9
O9 Cl2 O11 109.0
O12 Cl2 O11 109.5
O9 Cl2 O10 111.2
O12 Cl2 O10 106.9
O11 Cl2 O10 110.3

loop_
_geom_bond_atom_site_label_1
_geom_bond_atom_site_label_2
_geom_bond_distance
Ni1 N4 2.0692
Ni1 O14 2.0764
Ni1 N6 2.0821
Ni1 N9 2.0877
Ni1 N1 2.0891
Ni1 O13 2.1254(5)
O1 N10 1.243(2)
O2 N10 1.231(2)
O3 N5 1.232(2)
O4 N5 1.230(2)
O13 H13A 0.6722
O13 H13B 0.8991
O14 H14A 0.9286
O14 H14B 0.7881
N1 N2 1.4086
N1 H1A 0.7869
N1 H1B 0.8657
N2 C1 1.3325
N2 H2 0.6776
N3 C1 1.3109
N3 H3A 0.8880
N3 H3B 0.8870
N4 C1 1.3623
N4 N5 1.3636
N6 N7 1.4161
N6 H6A 0.8935
N6 H6B 0.7797
N7 C2 1.3335
N7 H7 0.8977
N8 C2 1.3232
N8 H8A 0.7966
N8 H8B 0.9313
N9 N10 1.3562
N9 C2 1.3603
Cl1 O7 1.4294
Cl1 O8 1.4294
Cl1 O6 1.4405
Cl1 O5 1.4496
Cl2 O9 1.4305
Cl2 O12 1.4311
Cl2 O11 1.4399
Cl2 O10 1.4420
